data_2104422
loop_
_publ_author_name
'Graetsch, Heribert A.'

_publ_section_title
;
 Modulated crystal structure of incommensurate low tridymite
;
_journal_coeditor_code CK5037
_journal_issue 5
_journal_name_full 'Acta Crystallographica Section B'
_journal_page_first 543
_journal_page_last 550
_journal_paper_doi 10.1107/S0108768109029127
_journal_volume 65
_journal_year 2009
_chemical_formula_sum 'O2 Si'
_chemical_formula_weight 60.1
_chemical_name_common tridymite
_chemical_name_systematic ' ?'
_space_group_ssg_name Cc(\a0\g)0
_symmetry_cell_setting monoclinic
_cell_angle_alpha 90
_cell_angle_beta 91.57(2)
_cell_angle_gamma 90
_cell_formula_units_Z 8
_cell_length_a 5.007(2)
_cell_length_b 8.599(2)
_cell_length_c 8.2202(16)
_cell_measurement_temperature 294
_cell_modulation_dimension 1
_cell_volume 353.79(18)
_computing_publication_material 'Jana2006 (Petricek, Dusek & Palatinus, 2006)'
_computing_structure_refinement 'Jana2006 (Petricek, Dusek & Palatinus, 2006)'
_diffrn_ambient_temperature 293
_diffrn_measured_fraction_theta_full 0.98
_diffrn_measurement_device 'four-cycle diffractometer'
_diffrn_measurement_device_type 'Oxford Diffraction CCD'
_diffrn_measurement_method '2phi and 4omega scans'
_diffrn_radiation_monochromator graphite
_diffrn_radiation_source 'X-ray tube'
_diffrn_radiation_type 'Mo K\a'
_diffrn_radiation_wavelength 0.71073
_diffrn_reflns_av_R_equivalents 0.0402
_diffrn_reflns_av_sigmaI/netI 0.0774
_diffrn_reflns_limit_h_max 7
_diffrn_reflns_limit_h_min -7
_diffrn_reflns_limit_index_m_1_max 3
_diffrn_reflns_limit_index_m_1_min -3
_diffrn_reflns_limit_k_max 16
_diffrn_reflns_limit_k_min -15
_diffrn_reflns_limit_l_max 15
_diffrn_reflns_limit_l_min -12
_diffrn_reflns_number 23130
_diffrn_reflns_theta_full 31.09
_diffrn_reflns_theta_max 41.95
_diffrn_reflns_theta_min 2.68
_exptl_absorpt_coefficient_mu 0.846
_exptl_absorpt_correction_T_max 1
_exptl_absorpt_correction_T_min 1
_exptl_absorpt_correction_type none
_exptl_crystal_density_diffrn 2.255
_exptl_crystal_density_meas ?
_exptl_crystal_density_method .
_exptl_crystal_F_000 240
_refine_diff_density_max 0.36
_refine_diff_density_min -0.34
_refine_ls_extinction_coef 464E1(9)
_refine_ls_extinction_method 'B-C type 1 Gaussian isotropic (Becker & Coppens, 1974)'
_refine_ls_goodness_of_fit_ref 0.99
_refine_ls_number_constraints 0
_refine_ls_number_parameters 293
_refine_ls_number_reflns 7927
_refine_ls_number_restraints 20
_refine_ls_R_factor_all 0.0755
_refine_ls_R_factor_gt 0.0303
_refine_ls_shift/su_max 0.0078
_refine_ls_shift/su_mean 0.0013
_refine_ls_structure_factor_coef F
_refine_ls_weighting_details w=1/(\s^2^(F)+0.0001F^2^)
_refine_ls_weighting_scheme sigma
_refine_ls_wR_factor_gt 0.0295
_refine_ls_wR_factor_ref 0.0359
_reflns_number_gt 3679
_reflns_number_total 7927
_reflns_threshold_expression I>3\s(I)
_cod_data_source_file ck5037.cif
_cod_data_source_block I
_cod_depositor_comments
;
The following automatic conversions were performed:
'_exptl_absorpt_correction_type' value 'None' changed to 'none' according
to '/home/saulius/struct/CIF-dictionaries/cif_core.dic' dictionary named
'cif_core.dic' version 2.4.1 from 2010-06-29.

Automatic conversion script
Id: cif_fix_enum 1527 2010-12-29 10:47:43Z saulius 

The following automatic conversions were performed:

'_exptl_absorpt_correction_type' value 'None' changed to 'none'
according to /home/saulius/struct/CIF-dictionaries/cif_core.dic
dictionary named 'cif_core.dic' version 2.4.1 from 2010-06-29.

Automatic conversion script
Id: cif_fix_values 1715 2011-07-08 13:25:40Z adriana 
;
_cod_original_formula_sum 'O2 Si1'
_cod_database_code 2104422
_cod_database_fobs_code 2104422

loop_
_space_group_symop_ssg_id
_space_group_symop_ssg_operation_algebraic
1 x1,x2,x3,x4
2 x1,-x2,x3+1/2,x4
3 x1+1/2,x2+1/2,x3,x4
4 x1+1/2,-x2+1/2,x3+1/2,x4

loop_
_atom_site_type_symbol
_atom_site_label
_atom_site_fract_x
_atom_site_fract_y
_atom_site_fract_z
_atom_site_U_iso_or_equiv
_atom_site_adp_type
_atom_site_calc_flag
_atom_site_refinement_flags
_atom_site_occupancy
_atom_site_disorder_assembly
_atom_site_disorder_group
Si Si1 0.089528 0.30758(3) 0.21154 0.01252(8) Uani d . 1 . .
Si Si2 0.09056(9) 0.64149(3) 0.33670(5) 0.01242(8) Uani d . 1 . .
O O1 0.30010(19) 0.75222(11) 0.25668(13) 0.0247(3) Uani d . 1 . .
O O2 0.16026(19) 0.46589(9) 0.30179(12) 0.0224(3) Uani d . 1 . .
O O3 0.30187(19) 0.18034(9) 0.26440(14) 0.0200(3) Uani d . 1 . .
O O4 0.0976(3) 0.33257(12) 0.02435(14) 0.0288(3) Uani d . 1 . .

loop_
_atom_site_aniso_label
_atom_site_aniso_U_11
_atom_site_aniso_U_22
_atom_site_aniso_U_33
_atom_site_aniso_U_12
_atom_site_aniso_U_13
_atom_site_aniso_U_23
_atom_site_aniso_type_symbol
Si1 0.01151(15) 0.01154(13) 0.01448(13) 0.00027(12) -0.00007(11) 0.00135(11) Si
Si2 0.01143(15) 0.01149(13) 0.01434(13) 0.00041(12) 0.00025(11) -0.00112(11) Si
O1 0.0143(5) 0.0234(5) 0.0365(5) -0.0017(4) 0.0047(4) 0.0077(4) O
O2 0.0215(5) 0.0136(4) 0.0318(5) 0.0032(3) -0.0065(4) -0.0056(4) O
O3 0.0124(4) 0.0158(4) 0.0318(6) 0.0013(3) -0.0027(4) 0.0003(4) O
O4 0.0364(6) 0.0348(6) 0.0152(3) -0.0017(6) 0.0010(4) 0.0053(4) O

loop_
_atom_site_displace_Fourier_atom_site_label
_atom_site_displace_Fourier_axis
_atom_site_displace_Fourier_wave_vector_seq_id
_atom_site_displace_Fourier_param_cos
_atom_site_displace_Fourier_param_sin
Si1 x 1 0.02308(9) 0.00846(13)
Si1 y 1 -0.00014(6) 0.01182(5)
Si1 z 1 0.03649(5) 0.009
Si1 x 2 0.00069(14) -0.00206(13)
Si1 y 2 0.00020(7) -0.00163(7)
Si1 z 2 0.00051(8) 0.00029(6)
Si2 x 1 0.00097(13) 0.02199(9)
Si2 y 1 0.01228(5) -0.00466(6)
Si2 z 1 0.00586(7) 0.03742(5)
Si2 x 2 0.00120(14) 0.00245(13)
Si2 y 2 -0.00117(7) -0.00054(8)
Si2 z 2 0.00016(8) 0.00039(6)
O1 x 1 0.0032(2) -0.0029(2)
O1 y 1 0.00471(13) -0.00704(13)
O1 z 1 -0.01677(15) -0.01361(15)
O1 x 2 -0.0020(3) -0.0023(3)
O1 y 2 0.00382(17) -0.0001(2)
O1 z 2 -0.00073(16) -0.00447(19)
O1 x 3 -0.0022(4) 0.0007(4)
O1 y 3 0.0026(3) 0.0015(3)
O1 z 3 -0.0002(3) 0.0012(3)
O2 x 1 0.0019(2) -0.0006(2)
O2 y 1 0.00673(12) -0.00471(12)
O2 z 1 0.02921(19) 0.04587(16)
O2 x 2 0.0012(3) 0.0014(3)
O2 y 2 0.00130(16) -0.00003(15)
O2 z 2 0.00205(18) -0.00159(19)
O2 x 3 0.0029(4) -0.0023(5)
O2 y 3 0.0002(2) -0.0013(2)
O2 z 3 -0.0006(3) 0.0030(3)
O3 x 1 0.0004(2) 0.0003(2)
O3 y 1 -0.00127(13) 0.00195(13)
O3 z 1 0.06030(19) 0.0446(2)
O3 x 2 0.0047(3) 0.0029(3)
O3 y 2 0.00516(18) 0.00144(17)
O3 z 2 -0.00054(18) -0.0031(2)
O3 x 3 -0.0031(4) 0.0005(4)
O3 y 3 0.0005(2) -0.0005(2)
O3 z 3 0.0027(3) -0.0006(3)
O4 x 1 0.0541(4) 0.0814(4)
O4 y 1 -0.0422(2) 0.0318(2)
O4 z 1 0.01994(16) 0.03273(14)
O4 x 2 0.0060(3) -0.0076(4)
O4 y 2 0.0044(2) 0.00059(19)
O4 z 2 0.00040(13) 0.00002(17)
O4 x 3 0.0013(4) -0.0008(5)
O4 y 3 -0.0011(3) 0.0014(3)
O4 z 3 -0.00074(18) 0.0004(2)

loop_
_atom_site_displace_special_func_atom_site_label
_atom_site_displace_special_func_sawtooth_ax
_atom_site_displace_special_func_sawtooth_ay
_atom_site_displace_special_func_sawtooth_az
_atom_site_displace_special_func_sawtooth_c
_atom_site_displace_special_func_sawtooth_w
? ? ? ? ? ?

loop_
_atom_site_Fourier_wave_vector_seq_id
_atom_site_Fourier_wave_vector_x
_atom_site_Fourier_wave_vector_z
1 0.65390 -0.49480
2 1.30780 -0.98960
3 1.96170 -1.48440

loop_
_atom_site_occ_Fourier_atom_site_label
_atom_site_occ_Fourier_wave_vector_seq_id
_atom_site_occ_Fourier_param_cos
_atom_site_occ_Fourier_param_sin
? ? ? ?

loop_
_atom_site_occ_special_func_atom_site_label
_atom_site_occ_special_func_crenel_c
_atom_site_occ_special_func_crenel_w
? ? ?

loop_
_atom_site_U_Fourier_atom_site_label
_atom_site_U_Fourier_tens_elem
_atom_site_U_Fourier_wave_vector_seq_id
_atom_site_U_Fourier_param_cos
_atom_site_U_Fourier_param_sin
Si1 U11 1 -0.0001(3) -0.0003(2)
Si1 U22 1 -0.0011(2) -0.00022(19)
Si1 U33 1 0.0007(3) -0.0002(2)
Si1 U12 1 -0.00042(16) 0.0002(2)
Si1 U13 1 -0.0010(3) -0.00058(18)
Si1 U23 1 0.00118(16) -0.00020(18)
Si1 U11 2 0.0013(4) -0.0011(4)
Si1 U22 2 0.0001(3) 0.0007(3)
Si1 U33 2 -0.0031(3) -0.0023(4)
Si1 U12 2 0.0004(3) -0.0014(2)
Si1 U13 2 0.0010(2) 0.0002(3)
Si1 U23 2 0.0001(2) -0.00156(19)
Si2 U11 1 0.0004(2) 0.0006(3)
Si2 U22 1 0.00014(19) 0.0005(3)
Si2 U33 1 -0.0004(2) -0.0019(3)
Si2 U12 1 -0.0002(2) 0.00070(15)
Si2 U13 1 0.00014(18) 0.0004(3)
Si2 U23 1 0.00030(19) 0.00048(15)
Si2 U11 2 0.0005(3) -0.0011(4)
Si2 U22 2 -0.0015(3) 0.0003(3)
Si2 U33 2 0.0038(3) -0.0013(4)
Si2 U12 2 0.0000(3) -0.0003(2)
Si2 U13 2 -0.0002(2) -0.0004(3)
Si2 U23 2 -0.0007(2) -0.00038(19)
O1 U11 1 -0.0016(7) 0.0007(6)
O1 U22 1 -0.0039(6) 0.0066(6)
O1 U33 1 0.0013(7) -0.0023(7)
O1 U12 1 -0.0002(5) -0.0002(5)
O1 U13 1 -0.0020(6) 0.0036(5)
O1 U23 1 -0.0019(5) 0.0011(5)
O1 U11 2 0.0006(9) -0.0016(11)
O1 U22 2 -0.0002(10) -0.0008(8)
O1 U33 2 0.0051(9) 0.0051(8)
O1 U12 2 0.0008(7) -0.0005(8)
O1 U13 2 -0.0001(8) -0.0014(7)
O1 U23 2 0.0022(7) 0.0008(7)
O2 U11 1 -0.0019(7) 0.0022(7)
O2 U22 1 -0.0017(5) 0.0013(6)
O2 U33 1 0.0018(8) -0.0044(7)
O2 U12 1 -0.0015(5) 0.0028(5)
O2 U13 1 -0.0014(6) -0.0024(6)
O2 U23 1 0.0025(6) -0.0015(5)
O2 U11 2 -0.0005(10) -0.0015(10)
O2 U22 2 -0.0010(8) -0.0028(8)
O2 U33 2 0.0034(11) -0.0075(10)
O2 U12 2 0.0007(7) 0.0001(7)
O2 U13 2 -0.0001(8) 0.0058(8)
O2 U23 2 -0.0036(7) 0.0003(7)
O3 U11 1 0.0004(6) -0.0033(6)
O3 U22 1 0.0000(6) 0.0002(6)
O3 U33 1 0.0002(8) 0.0004(8)
O3 U12 1 -0.0003(5) -0.0002(5)
O3 U13 1 0.0006(6) 0.0012(6)
O3 U23 1 0.0067(6) 0.0029(6)
O3 U11 2 0.0002(9) 0.0000(9)
O3 U22 2 -0.0004(8) 0.0002(8)
O3 U33 2 -0.0037(10) -0.0126(11)
O3 U12 2 0.0008(6) 0.0005(7)
O3 U13 2 -0.0005(8) 0.0016(8)
O3 U23 2 0.0004(7) 0.0001(8)
O4 U11 1 0.0049(11) -0.0088(12)
O4 U22 1 -0.0021(11) 0.0053(12)
O4 U33 1 0.0008(7) 0.0008(7)
O4 U12 1 -0.0003(8) -0.0020(8)
O4 U13 1 -0.0023(7) -0.0033(7)
O4 U23 1 -0.0006(6) 0.0015(6)
O4 U11 2 -0.0010(14) -0.0172(12)
O4 U22 2 -0.0062(12) 0.0090(12)
O4 U33 2 0.0025(9) -0.0033(6)
O4 U12 2 0.0110(9) 0.0044(10)
O4 U13 2 0.0017(9) -0.0025(7)
O4 U23 2 0.0013(7) 0.0008(7)

loop_
_atom_type_symbol
_atom_type_scat_dispersion_real
_atom_type_scat_dispersion_imag
_atom_type_scat_source
Si 0.082 0.070 'International Tables Vol C tables 4.2.6.8 and 6.1.1.1'
O 0.011 0.006 'International Tables Vol C tables 4.2.6.8 and 6.1.1.1'

loop_
_cell_wave_vector_seq_id
_cell_wave_vector_x
_cell_wave_vector_y
_cell_wave_vector_z
1 0.65390 0.00000 -0.49480

loop_
_geom_angle_atom_site_label_1
_geom_angle_atom_site_label_2
_geom_angle_atom_site_label_3
_geom_angle_site_symmetry_1
_geom_angle_site_symmetry_2
_geom_angle_site_symmetry_3
_geom_angle_publ_flag
_geom_angle_max
_geom_angle_min
_geom_angle_av
? ? ? ? ? ? ? ? ? ?

loop_
_geom_bond_atom_site_label_1
_geom_bond_atom_site_label_2
_geom_bond_site_symmetry_1
_geom_bond_site_symmetry_2
_geom_bond_publ_flag
_geom_bond_distance_max
_geom_bond_distance_min
_geom_bond_distance_av
Si1 Si2 . . yes 3.0876(15) 3.0323(15) 3.0693(15)
Si1 Si2 . 3_445 yes 3.138(4) 3.088(4) 3.112(5)
Si1 Si2 . 3_545 yes 3.074(5) 3.007(5) 3.047(5)
Si1 Si2 . 2_564 yes 3.1214(14) 3.1049(14) 3.1124(14)
Si1 O1 . 3_445 yes 1.618(6) 1.579(6) 1.600(6)
Si1 O2 . . yes 1.616(5) 1.592(4) 1.607(5)
Si1 O3 . . yes 1.610(5) 1.588(5) 1.600(5)
Si1 O4 . . yes 1.611(4) 1.585(4) 1.598(4)
Si2 O1 . . yes 1.606(5) 1.588(5) 1.596(5)
Si2 O2 . . yes 1.609(4) 1.584(5) 1.598(4)
Si2 O3 . 3_455 yes 1.617(6) 1.587(6) 1.605(6)
Si2 O4 . 2_565 yes 1.608(5) 1.593(4) 1.601(5)
O1 O2 . . yes 2.637(7) 2.599(7) 2.620(7)
O1 O2 . 3_555 yes 2.638(7) 2.606(7) 2.625(7)
O1 O3 . 3_455 yes 2.627(8) 2.582(8) 2.604(8)
O1 O3 . 3_555 yes 2.643(8) 2.588(8) 2.617(8)
O1 O4 . 3_555 yes 2.659(8) 2.571(7) 2.603(7)
O1 O4 . 2_565 yes 2.632(7) 2.589(7) 2.611(7)
O2 O3 . . yes 2.625(7) 2.590(6) 2.608(6)
O2 O3 . 3_455 yes 2.628(7) 2.599(7) 2.614(7)
O2 O4 . . yes 2.634(7) 2.586(7) 2.619(7)
O2 O4 . 2_565 yes 2.640(7) 2.563(7) 2.601(7)
O3 O4 . . yes 2.635(7) 2.583(7) 2.613(7)
O3 O4 . 4_555 yes 2.644(8) 2.594(7) 2.624(7)

loop_
_geom_hbond_atom_site_label_D
_geom_hbond_atom_site_label_H
_geom_hbond_atom_site_label_A
_geom_hbond_site_symmetry_D
_geom_hbond_site_symmetry_H
_geom_hbond_site_symmetry_A
_geom_hbond_distance_DH
_geom_hbond_distance_HA
_geom_hbond_distance_DA
_geom_hbond_angle_DHA
_geom_hbond_publ_flag
? ? ? ? ? ? ? ? ? ? ?

loop_
_geom_torsion_atom_site_label_1
_geom_torsion_atom_site_label_2
_geom_torsion_atom_site_label_3
_geom_torsion_atom_site_label_4
_geom_torsion_site_symmetry_1
_geom_torsion_site_symmetry_2
_geom_torsion_site_symmetry_3
_geom_torsion_site_symmetry_4
_geom_torsion
_geom_torsion_publ_flag
O1 Si2 Si1 O3 2_564 2_564 . . 0.79(5) yes
O2 Si2 Si1 O2 2_564 2_564 . . -0.28(6) yes
O3 Si2 Si1 O1 4_454 2_564 . 3_445 0.15(5) yes
O3 Si1 Si2 O1 . . . . 77.92(7) yes
O3 Si1 Si2 O4 . . . 2_565 -53.39(8) yes
O3 Si1 Si2 O3 . . . 3_455 -168.52(6) yes
O1 Si1 Si2 O3 3_445 . . 3_455 -44.42(6) yes
O1 Si1 Si2 O4 3_445 . . 2_565 70.71(7) yes
O1 Si1 Si2 O1 3_445 . . . -157.98(6) yes
O4 Si1 Si2 O1 . . . . -45.74(7) yes
O4 Si1 Si2 O3 . . . 3_455 67.82(7) yes
O4 Si1 Si2 O4 . . . 2_565 -177.05(8) yes
O4 Si1 Si2 O2 . . 3_545 3_545 -69.90(7) yes
O4 Si1 Si2 O1 . . 3_545 3_545 51.41(6) yes
O4 Si1 Si2 O4 . . 3_545 4_555 163.74(6) yes
O2 Si1 Si2 O1 . . 3_545 3_545 -61.23(5) yes
O2 Si1 Si2 O4 . . 3_545 4_555 51.10(6) yes
O2 Si1 Si2 O2 . . 3_545 3_545 177.46(6) yes
O1 Si1 Si2 O4 3_445 . 3_545 4_555 -65.85(6) yes
O1 Si1 Si2 O2 3_445 . 3_545 3_545 60.51(7) yes
O1 Si1 Si2 O3 3_445 . 3_545 4_454 110.66(5) yes
O2 Si1 Si2 O4 . . 3_445 4_455 -37.46(6) yes
O2 Si1 Si2 O3 . . 3_445 1_455 87.78(6) yes
O2 Si1 Si2 O2 . . 3_445 3_445 -150.58(5) yes
O4 Si1 Si2 O3 . . 3_445 1_455 -41.18(7) yes
O4 Si1 Si2 O2 . . 3_445 3_445 80.46(6) yes
O4 Si1 Si2 O4 . . 3_445 4_455 -166.42(7) yes
O3 Si1 Si2 O3 . . 3_445 1_455 -157.21(6) yes
O3 Si1 Si2 O2 . . 3_445 3_445 -35.57(6) yes
O3 Si1 Si2 O4 . . 3_445 4_455 77.56(6) yes
